data_1548342
loop_
_publ_author_name
'Congqing Zhu'
'Caixia Yang'
'Yongheng Wang'
'Gan Lin'
'Yuhui Yang'
'Xiaoyong Wang'
'Jun Zhu'
'Xiaoyuan Chen'
'Xin Lu'
'Gang Liu'
'Haiping Xia'

_publ_section_title
;
 CCCCC pentadentate chelates with planar Mobius aromaticity and unique
 properties
;
_journal_name_full 'Science Advances'
_journal_page_first 1601031
_journal_paper_doi 10.1126/sciadv.1601031
_journal_volume 2
_journal_year 2016
_chemical_formula_moiety 'C78 H74 Os P3, BF4 '
_chemical_formula_sum 'C78 H74 B F4 Os P3'
_chemical_formula_weight 1381.29
_space_group_IT_number 14
_symmetry_cell_setting monoclinic
_symmetry_space_group_name_Hall '-P 2ybc'
_symmetry_space_group_name_H-M 'P 1 21/c 1'
_atom_sites_solution_hydrogens geom
_atom_sites_solution_primary direct
_atom_sites_solution_secondary difmap
_cell_angle_alpha 90.00
_cell_angle_beta 96.12(3)
_cell_angle_gamma 90.00
_cell_formula_units_Z 4
_cell_length_a 13.140(3)
_cell_length_b 18.625(4)
_cell_length_c 26.176(5)
_cell_measurement_reflns_used 35407
_cell_measurement_temperature 173(2)
_cell_measurement_theta_max 27.52
_cell_measurement_theta_min 3.03
_cell_volume 6370(2)
_computing_cell_refinement RAPID-AUTO
_computing_data_collection 'RAPID-AUTO (Rigaku Corporation, 1998)'
_computing_data_reduction 'CrystalStructure (Rigaku/MSC and Rigaku Corporation, 2002)'
_computing_molecular_graphics 'XP (Sheldrick, 1993)'
_computing_publication_material SHELXL-97
_computing_structure_refinement 'SHELXL-97 (Sheldrick, 1997)'
_computing_structure_solution 'SHELXS-97 (Sheldrick, 1990)'
_diffrn_ambient_temperature 173(2)
_diffrn_measured_fraction_theta_full 0.996
_diffrn_measured_fraction_theta_max 0.996
_diffrn_measurement_device_type 'Rigaku RAXIS-RAPID'
_diffrn_measurement_method '\w scan'
_diffrn_radiation_monochromator graphite
_diffrn_radiation_source 'fine-focus sealed tube'
_diffrn_radiation_type MoK\a
_diffrn_radiation_wavelength 0.71073
_diffrn_reflns_av_R_equivalents 0.0588
_diffrn_reflns_av_sigmaI/netI 0.0565
_diffrn_reflns_limit_h_max 15
_diffrn_reflns_limit_h_min -15
_diffrn_reflns_limit_k_max 21
_diffrn_reflns_limit_k_min -22
_diffrn_reflns_limit_l_max 31
_diffrn_reflns_limit_l_min -31
_diffrn_reflns_number 47634
_diffrn_reflns_theta_full 25.00
_diffrn_reflns_theta_max 25.00
_diffrn_reflns_theta_min 3.02
_diffrn_standards_decay_% 0
_diffrn_standards_interval_count 0
_diffrn_standards_interval_time 0
_diffrn_standards_number 0
_exptl_absorpt_coefficient_mu 2.134
_exptl_absorpt_correction_T_max 1.0000
_exptl_absorpt_correction_T_min 0.3976
_exptl_absorpt_correction_type multi-scan
_exptl_crystal_colour yellow-green
_exptl_crystal_density_diffrn 1.440
_exptl_crystal_density_method 'not measured'
_exptl_crystal_description block
_exptl_crystal_F_000 2816
_exptl_crystal_size_max 0.20
_exptl_crystal_size_mid 0.15
_exptl_crystal_size_min 0.15
_refine_diff_density_max 1.258
_refine_diff_density_min -1.788
_refine_diff_density_rms 0.181
_refine_ls_extinction_coef 0.00017(6)
_refine_ls_extinction_expression Fc^*^=kFc[1+0.001xFc^2^\l^3^/sin(2\q)]^-1/4^
_refine_ls_extinction_method SHELXL
_refine_ls_goodness_of_fit_ref 1.216
_refine_ls_hydrogen_treatment constr
_refine_ls_matrix_type full
_refine_ls_number_parameters 785
_refine_ls_number_reflns 11169
_refine_ls_number_restraints 0
_refine_ls_restrained_S_all 1.216
_refine_ls_R_factor_all 0.0522
_refine_ls_R_factor_gt 0.0368
_refine_ls_shift/su_max 0.002
_refine_ls_shift/su_mean 0.000
_refine_ls_structure_factor_coef Fsqd
_refine_ls_weighting_details 'calc w=1/[\s^2^(Fo^2^)+(0.0072P)^2^+37.3650P] where P=(Fo^2^+2Fc^2^)/3'
_refine_ls_weighting_scheme calc
_refine_ls_wR_factor_gt 0.0737
_refine_ls_wR_factor_ref 0.1101
_reflns_number_gt 9341
_reflns_number_total 11169
_reflns_threshold_expression >2sigma(I)
_cod_data_source_file 2c.cif
_cod_data_source_block 1
_cod_depositor_comments
;
The following automatic conversions were performed:

'_exptl_absorpt_correction_type' value 'Multi-scan' changed to
'multi-scan' according to the built-in table from CIF Core dictionary
named 'cif_core.dic' version 2.4.1 from 2010-06-29.

Automatic conversion script
Id: cif_fix_values 5376 2017-05-30 11:51:03Z andrius 
;
_cod_original_sg_symbol_H-M P2(1)/c
_cod_database_code 1548342

loop_
_symmetry_equiv_pos_as_xyz
'x, y, z'
'-x, y+1/2, -z+1/2'
'-x, -y, -z'
'x, -y-1/2, z-1/2'

loop_
_atom_site_label
_atom_site_type_symbol
_atom_site_fract_x
_atom_site_fract_y
_atom_site_fract_z
_atom_site_U_iso_or_equiv
_atom_site_adp_type
_atom_site_occupancy
_atom_site_symmetry_multiplicity
_atom_site_calc_flag
_atom_site_refinement_flags
_atom_site_disorder_assembly
_atom_site_disorder_group
Os1 Os -0.618666(17) 0.782488(12) 0.862782(8) 0.01635(9) Uani 1 1 d . . .
P1 P -0.75224(12) 0.86890(8) 0.83918(6) 0.0188(3) Uani 1 1 d . . .
P2 P -0.48819(12) 0.69080(8) 0.87673(6) 0.0197(3) Uani 1 1 d . . .
P3 P -0.86493(12) 0.59815(8) 0.83019(6) 0.0236(4) Uani 1 1 d . . .
C1 C -0.7316(4) 0.7058(3) 0.8722(2) 0.0200(13) Uani 1 1 d . . .
H1A H -0.7574 0.7000 0.9037 0.024 Uiso 1 1 calc R . .
C2 C -0.7665(5) 0.6645(3) 0.8307(2) 0.0230(13) Uani 1 1 d . . .
C3 C -0.7218(5) 0.6802(3) 0.7842(2) 0.0235(14) Uani 1 1 d . . .
H3A H -0.7389 0.6558 0.7535 0.028 Uiso 1 1 calc R . .
C4 C -0.6518(4) 0.7346(3) 0.7897(2) 0.0179(12) Uani 1 1 d . . .
C5 C -0.5987(5) 0.7639(3) 0.7499(2) 0.0251(14) Uani 1 1 d . . .
H5A H -0.6094 0.7483 0.7160 0.030 Uiso 1 1 calc R . .
C6 C -0.5315(5) 0.8165(4) 0.7654(2) 0.0263(14) Uani 1 1 d . . .
H6A H -0.4925 0.8384 0.7422 0.032 Uiso 1 1 calc R . .
C7 C -0.5215(4) 0.8375(3) 0.8177(2) 0.0227(13) Uani 1 1 d . . .
C8 C -0.4479(5) 0.8920(3) 0.8313(2) 0.0262(14) Uani 1 1 d . . .
H8A H -0.4102 0.9081 0.8054 0.031 Uiso 1 1 calc R . .
C9 C -0.4265(5) 0.9237(3) 0.8795(2) 0.0240(14) Uani 1 1 d . . .
C10 C -0.4792(4) 0.9020(3) 0.9212(2) 0.0211(13) Uani 1 1 d . . .
H10A H -0.4636 0.9249 0.9526 0.025 Uiso 1 1 calc R . .
C11 C -0.5508(4) 0.8501(3) 0.9178(2) 0.0193(13) Uani 1 1 d . . .
C12 C -0.6218(4) 0.8142(3) 0.94479(19) 0.0129(11) Uani 1 1 d . . .
H12A H -0.6810 0.8448 0.9490 0.015 Uiso 1 1 calc R . .
C21 C -0.5969(5) 0.7665(3) 0.9911(2) 0.0228(13) Uani 1 1 d . . .
H21A H -0.5560 0.7259 0.9810 0.027 Uiso 1 1 calc R . .
C22 C -0.5338(6) 0.8072(3) 1.0355(2) 0.0334(16) Uani 1 1 d . . .
H22A H -0.4708 0.8246 1.0237 0.040 Uiso 1 1 calc R . .
H22B H -0.5725 0.8484 1.0453 0.040 Uiso 1 1 calc R . .
C23 C -0.5086(6) 0.7592(4) 1.0821(2) 0.0402(18) Uani 1 1 d . . .
H23A H -0.4717 0.7868 1.1095 0.048 Uiso 1 1 calc R . .
H23B H -0.4643 0.7204 1.0731 0.048 Uiso 1 1 calc R . .
C24 C -0.6045(6) 0.7276(4) 1.1010(2) 0.0418(19) Uani 1 1 d . . .
H24A H -0.6449 0.7659 1.1138 0.050 Uiso 1 1 calc R . .
H24B H -0.5852 0.6948 1.1291 0.050 Uiso 1 1 calc R . .
C25 C -0.6686(6) 0.6879(4) 1.0581(3) 0.0372(17) Uani 1 1 d . . .
H25A H -0.7319 0.6718 1.0704 0.045 Uiso 1 1 calc R . .
H25B H -0.6316 0.6460 1.0482 0.045 Uiso 1 1 calc R . .
C26 C -0.6932(5) 0.7369(4) 1.0113(2) 0.0278(14) Uani 1 1 d . . .
H26A H -0.7324 0.7101 0.9842 0.033 Uiso 1 1 calc R . .
H26B H -0.7351 0.7767 1.0207 0.033 Uiso 1 1 calc R . .
C91 C -0.3474(5) 0.9835(3) 0.8884(2) 0.0258(14) Uani 1 1 d . . .
H91A H -0.3817 1.0235 0.9039 0.031 Uiso 1 1 calc R . .
C92 C -0.3057(6) 1.0132(4) 0.8403(3) 0.045(2) Uani 1 1 d . . .
H92A H -0.3619 1.0320 0.8171 0.054 Uiso 1 1 calc R . .
H92B H -0.2741 0.9746 0.8228 0.054 Uiso 1 1 calc R . .
C93 C -0.2256(7) 1.0737(4) 0.8536(3) 0.056(2) Uani 1 1 d . . .
H93A H -0.1970 1.0887 0.8227 0.067 Uiso 1 1 calc R . .
H93B H -0.2590 1.1149 0.8672 0.067 Uiso 1 1 calc R . .
C94 C -0.1415(6) 1.0479(5) 0.8924(3) 0.049(2) Uani 1 1 d . . .
H94A H -0.0939 1.0870 0.9012 0.059 Uiso 1 1 calc R . .
H94B H -0.1043 1.0095 0.8775 0.059 Uiso 1 1 calc R . .
C95 C -0.1822(7) 1.0212(5) 0.9403(3) 0.060(2) Uani 1 1 d . . .
H95A H -0.2148 1.0604 0.9567 0.072 Uiso 1 1 calc R . .
H95B H -0.1262 1.0035 0.9641 0.072 Uiso 1 1 calc R . .
C96 C -0.2598(6) 0.9609(4) 0.9274(3) 0.046(2) Uani 1 1 d . . .
H96A H -0.2252 0.9202 0.9140 0.055 Uiso 1 1 calc R . .
H96B H -0.2871 0.9456 0.9586 0.055 Uiso 1 1 calc R . .
C111 C -0.7671(5) 0.8988(3) 0.7723(2) 0.0229(13) Uani 1 1 d . . .
C112 C -0.8020(5) 0.8504(4) 0.7335(2) 0.0315(15) Uani 1 1 d . . .
H11A H -0.8162 0.8034 0.7425 0.038 Uiso 1 1 calc R . .
C113 C -0.8162(6) 0.8697(4) 0.6822(3) 0.0413(18) Uani 1 1 d . . .
H11B H -0.8393 0.8362 0.6573 0.050 Uiso 1 1 calc R . .
C114 C -0.7958(6) 0.9391(4) 0.6685(3) 0.0420(19) Uani 1 1 d . . .
H11C H -0.8055 0.9523 0.6341 0.050 Uiso 1 1 calc R . .
C115 C -0.7610(6) 0.9898(4) 0.7051(3) 0.0381(18) Uani 1 1 d . . .
H11D H -0.7472 1.0365 0.6954 0.046 Uiso 1 1 calc R . .
C116 C -0.7472(5) 0.9694(3) 0.7566(2) 0.0274(14) Uani 1 1 d . . .
H11E H -0.7242 1.0033 0.7813 0.033 Uiso 1 1 calc R . .
C121 C -0.7400(5) 0.9528(3) 0.8755(2) 0.0245(14) Uani 1 1 d . . .
C122 C -0.6539(5) 0.9964(3) 0.8719(2) 0.0258(14) Uani 1 1 d . . .
H12B H -0.6033 0.9809 0.8521 0.031 Uiso 1 1 calc R . .
C123 C -0.6424(5) 1.0612(3) 0.8966(3) 0.0324(16) Uani 1 1 d . . .
H12C H -0.5845 1.0889 0.8937 0.039 Uiso 1 1 calc R . .
C124 C -0.7159(6) 1.0847(4) 0.9254(3) 0.0400(18) Uani 1 1 d . . .
H12D H -0.7080 1.1290 0.9418 0.048 Uiso 1 1 calc R . .
C125 C -0.8023(6) 1.0441(3) 0.9310(3) 0.0369(17) Uani 1 1 d . . .
H12E H -0.8515 1.0607 0.9511 0.044 Uiso 1 1 calc R . .
C126 C -0.8147(5) 0.9780(3) 0.9059(2) 0.0290(15) Uani 1 1 d . . .
H12F H -0.8726 0.9504 0.9094 0.035 Uiso 1 1 calc R . .
C131 C -0.8848(4) 0.8432(3) 0.8483(2) 0.0220(13) Uani 1 1 d . . .
C132 C -0.9665(5) 0.8624(3) 0.8133(3) 0.0310(15) Uani 1 1 d . . .
H13A H -0.9549 0.8847 0.7827 0.037 Uiso 1 1 calc R . .
C133 C -1.0659(5) 0.8485(4) 0.8239(3) 0.0400(18) Uani 1 1 d . . .
H13B H -1.1211 0.8620 0.8006 0.048 Uiso 1 1 calc R . .
C134 C -1.0824(6) 0.8149(4) 0.8688(3) 0.047(2) Uani 1 1 d . . .
H13C H -1.1491 0.8041 0.8750 0.057 Uiso 1 1 calc R . .
C135 C -1.0027(5) 0.7966(4) 0.9050(3) 0.0375(17) Uani 1 1 d . . .
H13D H -1.0151 0.7752 0.9359 0.045 Uiso 1 1 calc R . .
C136 C -0.9039(5) 0.8108(3) 0.8943(3) 0.0300(15) Uani 1 1 d . . .
H13E H -0.8493 0.7986 0.9182 0.036 Uiso 1 1 calc R . .
C211 C -0.5236(5) 0.5986(3) 0.8904(2) 0.0214(13) Uani 1 1 d . . .
C212 C -0.5941(5) 0.5848(3) 0.9256(2) 0.0250(14) Uani 1 1 d . . .
H21B H -0.6322 0.6225 0.9370 0.030 Uiso 1 1 calc R . .
C213 C -0.6082(5) 0.5154(3) 0.9438(3) 0.0348(16) Uani 1 1 d . . .
H21C H -0.6545 0.5074 0.9677 0.042 Uiso 1 1 calc R . .
C214 C -0.5540(6) 0.4592(4) 0.9265(3) 0.0399(18) Uani 1 1 d . . .
H21D H -0.5645 0.4130 0.9382 0.048 Uiso 1 1 calc R . .
C215 C -0.4841(6) 0.4709(4) 0.8918(3) 0.0437(19) Uani 1 1 d . . .
H21E H -0.4476 0.4325 0.8802 0.052 Uiso 1 1 calc R . .
C216 C -0.4675(5) 0.5402(4) 0.8739(3) 0.0341(16) Uani 1 1 d . . .
H21F H -0.4192 0.5477 0.8509 0.041 Uiso 1 1 calc R . .
C221 C -0.4178(5) 0.6773(3) 0.8195(2) 0.0204(13) Uani 1 1 d . . .
C222 C -0.3234(5) 0.7088(3) 0.8154(2) 0.0294(15) Uani 1 1 d . . .
H22C H -0.2920 0.7351 0.8429 0.035 Uiso 1 1 calc R . .
C223 C -0.2754(5) 0.7020(4) 0.7716(3) 0.0376(17) Uani 1 1 d . . .
H22D H -0.2118 0.7232 0.7697 0.045 Uiso 1 1 calc R . .
C224 C -0.3216(6) 0.6638(4) 0.7304(3) 0.0378(17) Uani 1 1 d . . .
H22E H -0.2902 0.6603 0.7003 0.045 Uiso 1 1 calc R . .
C225 C -0.4152(5) 0.6306(4) 0.7340(2) 0.0329(16) Uani 1 1 d . . .
H22F H -0.4459 0.6037 0.7066 0.039 Uiso 1 1 calc R . .
C226 C -0.4622(5) 0.6378(3) 0.7784(2) 0.0260(14) Uani 1 1 d . . .
H22G H -0.5249 0.6157 0.7807 0.031 Uiso 1 1 calc R . .
C231 C -0.3856(4) 0.7022(3) 0.9296(2) 0.0216(13) Uani 1 1 d . . .
C232 C -0.3630(5) 0.6499(3) 0.9679(2) 0.0283(15) Uani 1 1 d . . .
H23C H -0.3997 0.6072 0.9666 0.034 Uiso 1 1 calc R . .
C233 C -0.2866(5) 0.6617(4) 1.0076(2) 0.0322(16) Uani 1 1 d . . .
H23D H -0.2733 0.6269 1.0329 0.039 Uiso 1 1 calc R . .
C234 C -0.2297(5) 0.7239(4) 1.0104(2) 0.0333(16) Uani 1 1 d . . .
H23E H -0.1783 0.7312 1.0372 0.040 Uiso 1 1 calc R . .
C235 C -0.2506(5) 0.7756(3) 0.9725(2) 0.0278(14) Uani 1 1 d . . .
H23F H -0.2113 0.8172 0.9735 0.033 Uiso 1 1 calc R . .
C236 C -0.3284(5) 0.7664(3) 0.9333(2) 0.0225(13) Uani 1 1 d . . .
H23G H -0.3432 0.8027 0.9093 0.027 Uiso 1 1 calc R . .
C311 C -0.9498(5) 0.6121(3) 0.7727(2) 0.0256(14) Uani 1 1 d . . .
C312 C -0.9890(5) 0.5555(4) 0.7429(2) 0.0367(17) Uani 1 1 d . . .
H31A H -0.9752 0.5086 0.7536 0.044 Uiso 1 1 calc R . .
C313 C -1.0484(6) 0.5684(5) 0.6974(3) 0.050(2) Uani 1 1 d . . .
H31B H -1.0752 0.5302 0.6774 0.061 Uiso 1 1 calc R . .
C314 C -1.0684(6) 0.6377(5) 0.6815(3) 0.050(2) Uani 1 1 d . . .
H31C H -1.1078 0.6461 0.6504 0.060 Uiso 1 1 calc R . .
C315 C -1.0306(5) 0.6948(5) 0.7112(3) 0.046(2) Uani 1 1 d . . .
H31D H -1.0447 0.7416 0.7003 0.055 Uiso 1 1 calc R . .
C316 C -0.9714(5) 0.6824(4) 0.7574(3) 0.0368(17) Uani 1 1 d . . .
H31E H -0.9466 0.7206 0.7780 0.044 Uiso 1 1 calc R . .
C321 C -0.8154(5) 0.5083(3) 0.8285(2) 0.0292(15) Uani 1 1 d . . .
C322 C -0.7269(6) 0.4955(4) 0.8062(3) 0.0400(18) Uani 1 1 d . . .
H32A H -0.6909 0.5334 0.7935 0.048 Uiso 1 1 calc R . .
C323 C -0.6916(7) 0.4246(4) 0.8029(3) 0.055(2) Uani 1 1 d . . .
H32B H -0.6331 0.4150 0.7870 0.066 Uiso 1 1 calc R . .
C324 C -0.7443(7) 0.3693(4) 0.8233(3) 0.054(2) Uani 1 1 d . . .
H32C H -0.7198 0.3227 0.8214 0.065 Uiso 1 1 calc R . .
C325 C -0.8310(7) 0.3811(4) 0.8461(3) 0.054(2) Uani 1 1 d . . .
H32D H -0.8661 0.3431 0.8592 0.065 Uiso 1 1 calc R . .
C326 C -0.8659(6) 0.4511(4) 0.8494(3) 0.0414(18) Uani 1 1 d . . .
H32E H -0.9240 0.4601 0.8658 0.050 Uiso 1 1 calc R . .
C331 C -0.9359(5) 0.6032(3) 0.8851(2) 0.0253(14) Uani 1 1 d . . .
C332 C -0.8860(5) 0.5889(3) 0.9338(2) 0.0308(15) Uani 1 1 d . . .
H33A H -0.8160 0.5799 0.9380 0.037 Uiso 1 1 calc R . .
C333 C -0.9419(6) 0.5882(4) 0.9761(3) 0.0390(18) Uani 1 1 d . . .
H33B H -0.9096 0.5785 1.0087 0.047 Uiso 1 1 calc R . .
C334 C -1.0456(6) 0.6021(4) 0.9692(3) 0.0383(18) Uani 1 1 d . . .
H33C H -1.0829 0.6025 0.9974 0.046 Uiso 1 1 calc R . .
C335 C -1.0944(6) 0.6153(4) 0.9210(3) 0.0397(17) Uani 1 1 d . . .
H33D H -1.1644 0.6243 0.9170 0.048 Uiso 1 1 calc R . .
C336 C -1.0403(5) 0.6153(4) 0.8783(3) 0.0328(16) Uani 1 1 d . . .
H33E H -1.0737 0.6233 0.8456 0.039 Uiso 1 1 calc R . .
B1 B -0.0381(7) 1.2496(6) 0.9270(4) 0.049(2) Uani 1 1 d . . .
F1 F 0.0381(6) 1.2021(6) 0.9255(4) 0.215(6) Uani 1 1 d . . .
F2 F -0.0059(7) 1.3140(5) 0.9151(3) 0.160(4) Uani 1 1 d . . .
F3 F -0.0575(5) 1.2512(4) 0.9759(2) 0.110(2) Uani 1 1 d . . .
F4 F -0.1210(4) 1.2284(3) 0.8943(2) 0.0657(14) Uani 1 1 d . . .

loop_
_atom_site_aniso_label
_atom_site_aniso_U_11
_atom_site_aniso_U_22
_atom_site_aniso_U_33
_atom_site_aniso_U_23
_atom_site_aniso_U_13
_atom_site_aniso_U_12
Os1 0.01736(14) 0.01788(13) 0.01391(13) -0.00039(9) 0.00211(9) -0.00284(9)
P1 0.0216(8) 0.0182(7) 0.0163(7) -0.0011(6) 0.0011(6) -0.0014(6)
P2 0.0172(8) 0.0214(8) 0.0206(8) 0.0012(6) 0.0029(6) -0.0018(6)
P3 0.0227(9) 0.0242(8) 0.0245(8) -0.0046(7) 0.0055(7) -0.0070(7)
C1 0.021(3) 0.026(3) 0.011(3) -0.004(2) -0.007(2) 0.006(3)
C2 0.024(3) 0.021(3) 0.024(3) 0.003(3) 0.000(3) -0.006(3)
C3 0.029(4) 0.017(3) 0.027(3) 0.002(3) 0.010(3) -0.010(3)
C4 0.022(3) 0.018(3) 0.015(3) -0.005(2) 0.007(2) -0.001(2)
C5 0.025(3) 0.037(4) 0.013(3) -0.014(3) 0.000(2) 0.000(3)
C6 0.025(4) 0.041(4) 0.013(3) -0.004(3) 0.001(3) -0.005(3)
C7 0.018(3) 0.031(3) 0.020(3) 0.004(3) 0.004(2) -0.001(3)
C8 0.017(3) 0.028(3) 0.033(4) 0.003(3) 0.003(3) -0.007(3)
C9 0.028(4) 0.026(3) 0.018(3) -0.002(3) 0.002(3) -0.001(3)
C10 0.025(3) 0.025(3) 0.011(3) -0.006(2) -0.006(2) -0.011(3)
C11 0.018(3) 0.020(3) 0.019(3) -0.005(2) 0.000(2) 0.011(2)
C12 0.024(3) 0.009(2) 0.006(2) -0.004(2) 0.001(2) -0.001(2)
C21 0.024(3) 0.026(3) 0.018(3) 0.001(3) 0.003(2) -0.009(3)
C22 0.046(4) 0.030(3) 0.021(3) -0.001(3) -0.008(3) -0.012(3)
C23 0.059(5) 0.039(4) 0.018(3) -0.002(3) -0.015(3) -0.003(4)
C24 0.075(6) 0.044(4) 0.006(3) 0.001(3) 0.002(3) 0.002(4)
C25 0.051(5) 0.034(4) 0.030(4) 0.012(3) 0.017(3) -0.003(3)
C26 0.027(4) 0.037(4) 0.019(3) 0.006(3) 0.005(3) 0.003(3)
C91 0.029(4) 0.028(3) 0.021(3) -0.002(3) 0.005(3) -0.013(3)
C92 0.048(5) 0.039(4) 0.049(5) 0.012(4) 0.006(4) -0.019(4)
C93 0.067(6) 0.045(5) 0.052(5) 0.020(4) -0.006(4) -0.030(4)
C94 0.033(4) 0.064(5) 0.049(5) 0.015(4) 0.001(4) -0.015(4)
C95 0.053(6) 0.070(6) 0.053(5) 0.009(5) -0.004(4) -0.028(5)
C96 0.050(5) 0.049(5) 0.035(4) 0.010(4) -0.010(4) -0.021(4)
C111 0.023(3) 0.030(3) 0.015(3) 0.000(3) -0.002(2) -0.002(3)
C112 0.037(4) 0.035(4) 0.021(3) 0.004(3) -0.001(3) 0.001(3)
C113 0.045(5) 0.050(5) 0.028(4) -0.009(3) 0.001(3) 0.006(4)
C114 0.059(5) 0.047(4) 0.019(3) 0.010(3) 0.001(3) 0.000(4)
C115 0.051(5) 0.037(4) 0.027(4) 0.017(3) 0.004(3) -0.006(3)
C116 0.028(4) 0.025(3) 0.031(4) 0.000(3) 0.008(3) -0.003(3)
C121 0.033(4) 0.025(3) 0.014(3) 0.003(3) -0.003(3) -0.003(3)
C122 0.026(4) 0.029(3) 0.021(3) 0.004(3) 0.000(3) -0.004(3)
C123 0.037(4) 0.025(3) 0.034(4) -0.009(3) 0.001(3) -0.001(3)
C124 0.059(5) 0.023(3) 0.036(4) -0.006(3) -0.003(4) -0.003(3)
C125 0.055(5) 0.028(4) 0.028(4) -0.009(3) 0.008(3) 0.009(3)
C126 0.038(4) 0.031(3) 0.019(3) 0.005(3) 0.006(3) 0.003(3)
C131 0.018(3) 0.024(3) 0.023(3) 0.001(3) -0.003(2) -0.004(3)
C132 0.026(4) 0.033(4) 0.034(4) 0.001(3) 0.002(3) -0.002(3)
C133 0.030(4) 0.045(4) 0.044(4) -0.005(4) -0.002(3) -0.003(3)
C134 0.021(4) 0.056(5) 0.066(6) -0.014(4) 0.008(4) -0.008(3)
C135 0.037(4) 0.032(4) 0.045(4) 0.008(3) 0.014(3) -0.003(3)
C136 0.026(4) 0.031(3) 0.034(4) -0.002(3) 0.006(3) -0.005(3)
C211 0.029(4) 0.011(3) 0.026(3) -0.007(2) 0.009(3) 0.000(2)
C212 0.021(3) 0.025(3) 0.028(3) 0.004(3) -0.001(3) -0.002(3)
C213 0.036(4) 0.030(4) 0.040(4) 0.007(3) 0.008(3) -0.001(3)
C214 0.048(5) 0.028(4) 0.047(4) 0.011(3) 0.021(4) -0.002(3)
C215 0.057(5) 0.025(4) 0.050(5) 0.008(3) 0.009(4) 0.009(3)
C216 0.038(4) 0.034(4) 0.031(4) 0.004(3) 0.004(3) 0.005(3)
C221 0.025(3) 0.020(3) 0.016(3) 0.007(2) 0.004(2) 0.001(3)
C222 0.035(4) 0.032(4) 0.023(3) -0.001(3) 0.011(3) -0.010(3)
C223 0.032(4) 0.053(5) 0.029(4) -0.005(3) 0.011(3) -0.006(3)
C224 0.043(4) 0.044(4) 0.030(4) 0.009(3) 0.020(3) 0.009(3)
C225 0.042(4) 0.036(4) 0.021(3) -0.004(3) 0.007(3) 0.007(3)
C226 0.030(4) 0.020(3) 0.029(3) -0.008(3) 0.006(3) 0.007(3)
C231 0.020(3) 0.023(3) 0.023(3) -0.007(3) 0.004(3) 0.007(2)
C232 0.027(4) 0.032(3) 0.027(3) 0.019(3) 0.011(3) -0.007(3)
C233 0.026(4) 0.042(4) 0.027(4) 0.013(3) -0.002(3) 0.000(3)
C234 0.017(3) 0.055(4) 0.027(4) -0.004(3) -0.002(3) 0.002(3)
C235 0.024(3) 0.027(3) 0.034(4) -0.008(3) 0.009(3) -0.001(3)
C236 0.027(3) 0.027(3) 0.013(3) -0.005(3) -0.001(2) 0.012(3)
C311 0.029(4) 0.028(3) 0.022(3) 0.006(3) 0.009(3) -0.013(3)
C312 0.044(4) 0.037(4) 0.027(4) -0.005(3) -0.005(3) -0.022(3)
C313 0.037(5) 0.072(6) 0.042(5) -0.020(4) 0.003(4) -0.022(4)
C314 0.035(4) 0.091(7) 0.024(4) -0.006(4) -0.003(3) -0.011(4)
C315 0.027(4) 0.060(5) 0.048(5) 0.008(4) -0.005(3) 0.003(4)
C316 0.031(4) 0.041(4) 0.038(4) -0.007(3) 0.003(3) -0.003(3)
C321 0.038(4) 0.027(3) 0.023(3) 0.005(3) 0.004(3) -0.010(3)
C322 0.045(5) 0.036(4) 0.042(4) -0.005(3) 0.016(4) 0.007(3)
C323 0.069(6) 0.050(5) 0.048(5) -0.006(4) 0.022(4) 0.027(4)
C324 0.075(7) 0.035(4) 0.053(5) -0.008(4) 0.003(5) 0.013(4)
C325 0.080(7) 0.034(4) 0.049(5) -0.004(4) 0.005(5) -0.013(4)
C326 0.051(5) 0.027(4) 0.048(5) -0.010(3) 0.012(4) -0.003(3)
C331 0.022(3) 0.028(3) 0.028(3) 0.001(3) 0.009(3) -0.009(3)
C332 0.029(4) 0.035(4) 0.030(4) 0.009(3) 0.008(3) -0.006(3)
C333 0.049(5) 0.035(4) 0.034(4) 0.019(3) 0.010(3) -0.009(3)
C334 0.047(5) 0.036(4) 0.037(4) -0.003(3) 0.029(4) -0.002(3)
C335 0.037(4) 0.039(4) 0.045(4) -0.003(4) 0.011(3) 0.004(3)
C336 0.027(4) 0.043(4) 0.029(4) -0.001(3) 0.007(3) -0.004(3)
B1 0.027(5) 0.072(7) 0.047(6) -0.010(5) 0.002(4) -0.005(5)
F1 0.073(5) 0.266(11) 0.285(12) -0.230(10) -0.076(6) 0.079(6)
F2 0.174(8) 0.207(9) 0.083(5) 0.080(5) -0.069(5) -0.144(7)
F3 0.126(6) 0.149(6) 0.053(4) 0.000(4) 0.009(4) -0.041(5)
F4 0.047(3) 0.065(3) 0.079(4) -0.005(3) -0.027(3) -0.008(2)

loop_
_atom_type_symbol
_atom_type_description
_atom_type_scat_dispersion_real
_atom_type_scat_dispersion_imag
_atom_type_scat_source
C C 0.0033 0.0016 'International Tables Vol C Tables 4.2.6.8 and 6.1.1.4'
H H 0.0000 0.0000 'International Tables Vol C Tables 4.2.6.8 and 6.1.1.4'
B B 0.0013 0.0007 'International Tables Vol C Tables 4.2.6.8 and 6.1.1.4'
F F 0.0171 0.0103 'International Tables Vol C Tables 4.2.6.8 and 6.1.1.4'
P P 0.1023 0.0942 'International Tables Vol C Tables 4.2.6.8 and 6.1.1.4'
Os Os -1.2165 7.6030 'International Tables Vol C Tables 4.2.6.8 and 6.1.1.4'

loop_
_geom_angle_atom_site_label_1
_geom_angle_atom_site_label_2
_geom_angle_atom_site_label_3
_geom_angle
_geom_angle_site_symmetry_1
_geom_angle_site_symmetry_3
C11 Os1 C1 126.8(2) . .
C11 Os1 C7 81.4(2) . .
C1 Os1 C7 151.9(2) . .
C11 Os1 C4 158.4(2) . .
C1 Os1 C4 74.8(2) . .
C7 Os1 C4 77.0(2) . .
C11 Os1 C12 37.9(2) . .
C1 Os1 C12 88.9(2) . .
C7 Os1 C12 119.2(2) . .
C4 Os1 C12 163.6(2) . .
C11 Os1 P1 91.15(15) . .
C1 Os1 P1 88.83(15) . .
C7 Os1 P1 89.98(17) . .
C4 Os1 P1 88.61(16) . .
C12 Os1 P1 88.97(15) . .
C11 Os1 P2 94.57(15) . .
C1 Os1 P2 90.04(15) . .
C7 Os1 P2 88.04(17) . .
C4 Os1 P2 85.00(16) . .
C12 Os1 P2 97.32(15) . .
P1 Os1 P2 173.59(5) . .
C111 P1 C121 103.4(3) . .
C111 P1 C131 101.3(3) . .
C121 P1 C131 100.8(3) . .
C111 P1 Os1 116.7(2) . .
C121 P1 Os1 114.6(2) . .
C131 P1 Os1 117.67(19) . .
C211 P2 C231 98.2(3) . .
C211 P2 C221 100.9(3) . .
C231 P2 C221 103.5(3) . .
C211 P2 Os1 120.2(2) . .
C231 P2 Os1 118.90(19) . .
C221 P2 Os1 112.26(18) . .
C2 P3 C311 106.9(3) . .
C2 P3 C321 112.3(3) . .
C311 P3 C321 108.0(3) . .
C2 P3 C331 113.2(3) . .
C311 P3 C331 109.5(3) . .
C321 P3 C331 106.8(3) . .
C2 C1 Os1 118.2(4) . .
C1 C2 C3 115.1(5) . .
C1 C2 P3 125.1(5) . .
C3 C2 P3 119.6(4) . .
C4 C3 C2 113.2(5) . .
C3 C4 C5 125.8(5) . .
C3 C4 Os1 118.7(4) . .
C5 C4 Os1 115.5(4) . .
C6 C5 C4 114.5(5) . .
C5 C6 C7 118.7(6) . .
C6 C7 C8 115.5(6) . .
C6 C7 Os1 114.2(4) . .
C8 C7 Os1 130.3(5) . .
C9 C8 C7 126.6(6) . .
C8 C9 C10 120.6(6) . .
C8 C9 C91 121.2(5) . .
C10 C9 C91 118.2(5) . .
C11 C10 C9 123.5(5) . .
C10 C11 C12 144.1(5) . .
C10 C11 Os1 137.5(4) . .
C12 C11 Os1 78.3(3) . .
C11 C12 C21 125.9(5) . .
C11 C12 Os1 63.9(3) . .
C21 C12 Os1 126.2(4) . .
C12 C21 C26 111.9(5) . .
C12 C21 C22 111.5(5) . .
C26 C21 C22 108.2(5) . .
C23 C22 C21 111.5(5) . .
C22 C23 C24 111.8(6) . .
C23 C24 C25 111.2(5) . .
C24 C25 C26 110.6(6) . .
C21 C26 C25 112.3(5) . .
C96 C91 C9 111.0(5) . .
C96 C91 C92 110.0(6) . .
C9 C91 C92 115.8(5) . .
C91 C92 C93 111.7(6) . .
C94 C93 C92 110.7(6) . .
C93 C94 C95 111.7(7) . .
C94 C95 C96 110.4(7) . .
C91 C96 C95 112.7(6) . .
C112 C111 C116 116.6(6) . .
C112 C111 P1 119.5(5) . .
C116 C111 P1 123.9(5) . .
C113 C112 C111 122.5(6) . .
C114 C113 C112 119.2(7) . .
C113 C114 C115 121.2(6) . .
C114 C115 C116 118.8(6) . .
C115 C116 C111 121.7(6) . .
C122 C121 C126 117.5(6) . .
C122 C121 P1 119.1(5) . .
C126 C121 P1 123.4(5) . .
C123 C122 C121 121.8(6) . .
C124 C123 C122 119.8(7) . .
C123 C124 C125 121.4(6) . .
C124 C125 C126 119.3(7) . .
C125 C126 C121 120.3(6) . .
C132 C131 C136 119.0(6) . .
C132 C131 P1 121.7(5) . .
C136 C131 P1 118.9(5) . .
C131 C132 C133 120.1(6) . .
C134 C133 C132 119.6(7) . .
C133 C134 C135 121.7(7) . .
C134 C135 C136 118.2(7) . .
C135 C136 C131 121.2(6) . .
C212 C211 C216 117.8(5) . .
C212 C211 P2 120.1(4) . .
C216 C211 P2 120.9(5) . .
C213 C212 C211 121.0(6) . .
C214 C213 C212 120.1(6) . .
C213 C214 C215 120.3(6) . .
C214 C215 C216 120.5(7) . .
C215 C216 C211 120.3(6) . .
C222 C221 C226 118.3(6) . .
C222 C221 P2 122.0(5) . .
C226 C221 P2 119.6(5) . .
C223 C222 C221 121.3(6) . .
C222 C223 C224 119.9(7) . .
C223 C224 C225 119.8(6) . .
C226 C225 C224 119.5(6) . .
C221 C226 C225 121.2(6) . .
C232 C231 C236 117.8(5) . .
C232 C231 P2 122.7(5) . .
C236 C231 P2 119.5(4) . .
C233 C232 C231 120.5(6) . .
C234 C233 C232 121.3(6) . .
C233 C234 C235 118.7(6) . .
C236 C235 C234 121.3(6) . .
C235 C236 C231 120.3(6) . .
C312 C311 C316 120.3(6) . .
C312 C311 P3 121.7(5) . .
C316 C311 P3 117.9(5) . .
C313 C312 C311 120.0(7) . .
C314 C313 C312 120.0(7) . .
C313 C314 C315 120.6(7) . .
C314 C315 C316 119.9(8) . .
C315 C316 C311 119.1(7) . .
C322 C321 C326 119.5(6) . .
C322 C321 P3 119.7(5) . .
C326 C321 P3 120.8(5) . .
C321 C322 C323 119.2(7) . .
C324 C323 C322 119.7(8) . .
C325 C324 C323 121.9(7) . .
C324 C325 C326 118.5(8) . .
C325 C326 C321 121.2(7) . .
C336 C331 C332 120.8(6) . .
C336 C331 P3 119.9(5) . .
C332 C331 P3 119.1(5) . .
C333 C332 C331 119.4(6) . .
C334 C333 C332 119.5(7) . .
C335 C334 C333 120.7(7) . .
C334 C335 C336 120.7(7) . .
C331 C336 C335 118.8(6) . .
F2 B1 F1 109.4(10) . .
F2 B1 F3 107.7(9) . .
F1 B1 F3 105.4(10) . .
F2 B1 F4 111.6(8) . .
F1 B1 F4 109.7(8) . .
F3 B1 F4 112.8(8) . .

loop_
_geom_bond_atom_site_label_1
_geom_bond_atom_site_label_2
_geom_bond_distance
_geom_bond_site_symmetry_2
Os1 C11 2.046(6) .
Os1 C1 2.092(6) .
Os1 C7 2.096(6) .
Os1 C4 2.114(5) .
Os1 C12 2.231(5) .
Os1 P1 2.4128(16) .
Os1 P2 2.4198(16) .
P1 C111 1.828(6) .
P1 C121 1.828(6) .
P1 C131 1.846(6) .
P2 C211 1.825(6) .
P2 C231 1.838(6) .
P2 C221 1.860(6) .
P3 C2 1.788(6) .
P3 C311 1.794(6) .
P3 C321 1.798(7) .
P3 C331 1.798(6) .
C1 C2 1.369(8) .
C2 C3 1.437(8) .
C3 C4 1.366(8) .
C4 C5 1.423(8) .
C5 C6 1.351(8) .
C6 C7 1.416(8) .
C7 C8 1.421(8) .
C8 C9 1.395(8) .
C9 C10 1.413(8) .
C9 C91 1.523(8) .
C10 C11 1.345(8) .
C11 C12 1.398(8) .
C12 C21 1.511(8) .
C21 C26 1.525(8) .
C21 C22 1.551(8) .
C22 C23 1.519(9) .
C23 C24 1.520(10) .
C24 C25 1.521(9) .
C25 C26 1.534(8) .
C91 C96 1.513(9) .
C91 C92 1.532(9) .
C92 C93 1.555(10) .
C93 C94 1.499(10) .
C94 C95 1.499(11) .
C95 C96 1.530(10) .
C111 C112 1.397(9) .
C111 C116 1.411(8) .
C112 C113 1.384(9) .
C113 C114 1.377(10) .
C114 C115 1.386(10) .
C115 C116 1.394(9) .
C121 C122 1.404(8) .
C121 C126 1.409(9) .
C122 C123 1.370(9) .
C123 C124 1.360(10) .
C124 C125 1.384(10) .
C125 C126 1.397(9) .
C131 C132 1.381(8) .
C131 C136 1.393(9) .
C132 C133 1.389(9) .
C133 C134 1.368(11) .
C134 C135 1.379(10) .
C135 C136 1.382(9) .
C211 C212 1.398(8) .
C211 C216 1.407(8) .
C212 C213 1.397(9) .
C213 C214 1.370(9) .
C214 C215 1.376(10) .
C215 C216 1.398(9) .
C221 C222 1.385(8) .
C221 C226 1.380(8) .
C222 C223 1.373(9) .
C223 C224 1.377(10) .
C224 C225 1.388(10) .
C225 C226 1.380(9) .
C231 C232 1.407(8) .
C231 C236 1.411(8) .
C232 C233 1.383(9) .
C233 C234 1.377(9) .
C234 C235 1.388(9) .
C235 C236 1.379(8) .
C311 C312 1.378(9) .
C311 C316 1.390(9) .
C312 C313 1.373(10) .
C313 C314 1.372(12) .
C314 C315 1.379(11) .
C315 C316 1.385(10) .
C321 C322 1.376(9) .
C321 C326 1.397(9) .
C322 C323 1.406(10) .
C323 C324 1.379(12) .
C324 C325 1.360(12) .
C325 C326 1.387(10) .
C331 C336 1.383(9) .
C331 C332 1.396(9) .
C332 C333 1.392(9) .
C333 C334 1.380(10) .
C334 C335 1.375(10) .
C335 C336 1.386(9) .
B1 F2 1.320(12) .
B1 F1 1.340(12) .
B1 F3 1.330(11) .
B1 F4 1.370(10) .
